data_4134869
loop_
_publ_author_name
'Shi, Chao'
'Ma, Jia-Jun'
'Jiang, Jia-Ying'
'Hua, Miao-Miao'
'Xu, Qi'
'Yu, Hui'
'Zhang, Yi'
'Ye, Heng-Yun'

_publ_section_title
;
 Large Piezoelectric Response in Hybrid Rare-Earth Double Perovskite
 Relaxor Ferroelectrics.
;
_journal_issue 21
_journal_name_full 'Journal of the American Chemical Society'
_journal_page_first 9634
_journal_page_last 9641
_journal_paper_doi 10.1021/jacs.0c00480
_journal_volume 142
_journal_year 2020
_chemical_absolute_configuration syn
_chemical_formula_sum 'C16 H34 La N8 O20 Rb'
_chemical_formula_weight 882.89
_space_group_crystal_system cubic
_space_group_IT_number 198
_space_group_name_Hall 'P 2ac 2ab 3'
_space_group_name_H-M_alt 'P 21 3'
_atom_sites_solution_hydrogens mixed
_audit_creation_method SHELXL-2017/1
_cell_angle_alpha 90
_cell_angle_beta 90
_cell_angle_gamma 90
_cell_formula_units_Z 4
_cell_length_a 14.502
_cell_length_b 14.502
_cell_length_c 14.502
_cell_measurement_reflns_used 45516
_cell_measurement_temperature 293(2)
_cell_measurement_theta_max 30.0520
_cell_measurement_theta_min 1.9710
_cell_volume 3049.887
_computing_structure_refinement 'SHELXL-2017/1 (Sheldrick, 2017)'
_diffrn_ambient_temperature 293(2)
_diffrn_measured_fraction_theta_full 1.000
_diffrn_measured_fraction_theta_max 0.968
_diffrn_measurement_device_type 'rigaku saturn 724'
_diffrn_radiation_type MoK\a
_diffrn_radiation_wavelength 0.71073
_diffrn_reflns_av_R_equivalents 0.0664
_diffrn_reflns_av_unetI/netI 0.0196
_diffrn_reflns_Laue_measured_fraction_full 1.000
_diffrn_reflns_Laue_measured_fraction_max 0.968
_diffrn_reflns_limit_h_max 21
_diffrn_reflns_limit_h_min -20
_diffrn_reflns_limit_k_max 19
_diffrn_reflns_limit_k_min -20
_diffrn_reflns_limit_l_max 21
_diffrn_reflns_limit_l_min -20
_diffrn_reflns_number 101302
_diffrn_reflns_point_group_measured_fraction_full 1.000
_diffrn_reflns_point_group_measured_fraction_max 0.949
_diffrn_reflns_theta_full 25.242
_diffrn_reflns_theta_max 32.012
_diffrn_reflns_theta_min 1.986
_exptl_absorpt_coefficient_mu 3.083
_exptl_absorpt_correction_T_max 1.00000
_exptl_absorpt_correction_T_min 0.61852
_exptl_absorpt_correction_type multi-scan
_exptl_crystal_colour colorless
_exptl_crystal_density_diffrn 1.923
_exptl_crystal_description block
_exptl_crystal_F_000 1760
_exptl_crystal_size_max 0.17
_exptl_crystal_size_mid 0.13
_exptl_crystal_size_min 0.12
_refine_diff_density_max 0.853
_refine_diff_density_min -1.284
_refine_diff_density_rms 0.180
_refine_ls_abs_structure_details
;
 Flack x determined using 1187 quotients [(I+)-(I-)]/[(I+)+(I-)]
 (Parsons, Flack and Wagner, Acta Cryst. B69 (2013) 249-259).
;
_refine_ls_abs_structure_Flack 0.005(6)
_refine_ls_extinction_method none
_refine_ls_goodness_of_fit_ref 1.231
_refine_ls_hydrogen_treatment constr
_refine_ls_matrix_type full
_refine_ls_number_parameters 151
_refine_ls_number_reflns 3376
_refine_ls_number_restraints 19
_refine_ls_restrained_S_all 1.228
_refine_ls_R_factor_all 0.0604
_refine_ls_R_factor_gt 0.0537
_refine_ls_shift/su_max 0.000
_refine_ls_shift/su_mean 0.000
_refine_ls_structure_factor_coef Fsqd
_refine_ls_weighting_details 'w=1/[\s^2^(Fo^2^)+(0.0713P)^2^+2.3638P] where P=(Fo^2^+2Fc^2^)/3'
_refine_ls_weighting_scheme calc
_refine_ls_wR_factor_gt 0.1398
_refine_ls_wR_factor_ref 0.1426
_reflns_Friedel_coverage 0.781
_reflns_Friedel_fraction_full 1.000
_reflns_Friedel_fraction_max 0.926
_reflns_number_gt 3055
_reflns_number_total 3376
_reflns_threshold_expression 'I > 2\s(I)'
_cod_data_source_file ja0c00480_si_002.cif
_cod_data_source_block (RM3HQ)2RbLa(NO3)6-T293K
_cod_depositor_comments 'Adding full bibliography for 4134868--4134872.cif.'
_cod_original_cell_volume 3050.2
_cod_database_code 4134869
_shelx_shelxl_version_number 2017/1
_shelx_space_group_comment
;
The symmetry employed for this shelxl refinement is uniquely defined
by the following loop, which should always be used as a source of
symmetry information in preference to the above space-group names.
They are only intended as comments.
;

loop_
_space_group_symop_operation_xyz
'x, y, z'
'-x+1/2, -y, z+1/2'
'-x, y+1/2, -z+1/2'
'x+1/2, -y+1/2, -z'
'z, x, y'
'z+1/2, -x+1/2, -y'
'-z+1/2, -x, y+1/2'
'-z, x+1/2, -y+1/2'
'y, z, x'
'-y, z+1/2, -x+1/2'
'y+1/2, -z+1/2, -x'
'-y+1/2, -z, x+1/2'

loop_
_atom_site_label
_atom_site_type_symbol
_atom_site_fract_x
_atom_site_fract_y
_atom_site_fract_z
_atom_site_U_iso_or_equiv
_atom_site_adp_type
_atom_site_occupancy
_atom_site_site_symmetry_order
_atom_site_calc_flag
_atom_site_refinement_flags_posn
_atom_site_refinement_flags_adp
_atom_site_refinement_flags_occupancy
_atom_site_disorder_assembly
_atom_site_disorder_group
La1 La -0.22934(2) 0.22934(2) -0.27066(2) 0.03890(18) Uani 1 3 d S T P . .
Rb2 Rb 0.27195(4) 0.22805(4) -0.22805(4) 0.0606(3) Uani 1 3 d S T P . .
O3 O -0.0674(4) 0.2182(5) -0.1880(4) 0.0603(14) Uani 1 1 d . . . . .
O5 O 0.0664(4) 0.2246(6) -0.2516(6) 0.095(3) Uani 1 1 d . . . . .
O6 O -0.0575(4) 0.2287(6) -0.3359(4) 0.0627(13) Uani 1 1 d . . . . .
O7 O -0.2356(6) 0.2932(4) -0.0966(4) 0.0633(14) Uani 1 1 d . . . . .
O9 O -0.2492(7) 0.2122(8) 0.0264(4) 0.103(3) Uani 1 1 d . . . . .
O10 O -0.2387(7) 0.1466(4) -0.1077(4) 0.0706(17) Uani 1 1 d . . . . .
N4 N -0.0176(4) 0.2230(5) -0.2581(5) 0.0595(16) Uani 1 1 d . . . . .
N8 N -0.2405(5) 0.2178(6) -0.0573(4) 0.0614(17) Uani 1 1 d . . . . .
N9 N -0.0290(5) -0.0290(5) -0.0290(5) 0.059(2) Uani 1 3 d S T P . .
O11 O 0.1743(7) 0.093(2) -0.0549(16) 0.106(9) Uani 0.3333 1 d . . P . .
H11C H 0.195756 0.146417 -0.043750 0.127 Uiso 0.3333 1 d DR U P . .
C12 C 0.0705(5) 0.0705(5) 0.0705(5) 0.068(4) Uani 1 3 d S T P . .
H12A H 0.109507 0.109507 0.109507 0.082 Uiso 1 3 d R U P . .
C13 C 0.0156(8) 0.0378(8) -0.0895(7) 0.081(3) Uani 1 1 d . . . . .
H13A H -0.030706 0.076006 -0.119018 0.097 Uiso 1 1 calc R U . . .
H13B H 0.049918 0.005859 -0.137116 0.097 Uiso 1 1 calc R U . . .
C14 C 0.0815(7) 0.0988(9) -0.0322(9) 0.088(3) Uani 1 1 d . . . . .
H14A H 0.058927 0.162373 -0.037497 0.106 Uiso 1 1 d DR U . . .
C15 C -0.0920(6) -0.0920(6) -0.0920(6) 0.090(6) Uani 1 3 d S T P . .
H15A H -0.124973 -0.134930 -0.053800 0.109 Uiso 1 1 d R U . . .
C2 C 0.5535(18) 0.0947(18) 0.0936(18) 0.162(8) Uani 1 1 d . U . . .
C3 C 0.4824(18) 0.1156(19) -0.041(2) 0.172(9) Uani 1 1 d . U . . .
O2 O 0.3514(16) 0.1348(15) -0.0724(14) 0.079(6) Uani 0.3333 1 d . . P . .
C1 C 0.4437(19) -0.0179(19) 0.0466(19) 0.159(9) Uani 1 1 d . U . . .

loop_
_atom_site_aniso_label
_atom_site_aniso_U_11
_atom_site_aniso_U_22
_atom_site_aniso_U_33
_atom_site_aniso_U_23
_atom_site_aniso_U_13
_atom_site_aniso_U_12
La1 0.03890(18) 0.03890(18) 0.03890(18) -0.00118(14) 0.00118(14) 0.00118(14)
Rb2 0.0606(3) 0.0606(3) 0.0606(3) 0.0108(4) -0.0108(4) 0.0108(4)
O3 0.049(2) 0.065(4) 0.067(3) 0.002(3) -0.006(3) 0.002(3)
O5 0.043(3) 0.118(6) 0.122(6) 0.019(6) -0.011(3) 0.009(3)
O6 0.054(3) 0.073(3) 0.062(3) 0.001(3) 0.006(2) 0.005(3)
O7 0.074(4) 0.062(3) 0.054(3) -0.007(2) 0.000(3) 0.002(3)
O9 0.121(7) 0.149(7) 0.040(3) -0.002(4) 0.005(3) -0.003(7)
O10 0.095(5) 0.063(3) 0.053(3) 0.000(2) -0.004(3) -0.004(3)
N4 0.046(3) 0.051(3) 0.082(4) 0.007(3) -0.012(3) 0.006(3)
N8 0.058(3) 0.087(5) 0.038(2) -0.003(3) 0.001(2) 0.001(4)
N9 0.059(2) 0.059(2) 0.059(2) -0.005(3) -0.005(3) -0.005(3)
O11 0.073(13) 0.17(3) 0.075(13) -0.010(16) 0.013(11) -0.055(16)
C12 0.068(4) 0.068(4) 0.068(4) -0.021(3) -0.021(3) -0.021(3)
C13 0.093(7) 0.088(7) 0.062(5) 0.018(5) 0.014(5) -0.015(6)
C14 0.069(6) 0.099(7) 0.096(7) -0.026(6) 0.008(6) -0.024(6)
C15 0.090(6) 0.090(6) 0.090(6) -0.031(5) -0.031(5) -0.031(5)
C2 0.162(8) 0.161(8) 0.162(8) 0.002(3) -0.002(3) 0.001(3)
C3 0.173(9) 0.172(9) 0.172(9) 0.0000(14) -0.0004(14) -0.0009(14)
O2 0.089(13) 0.078(11) 0.070(11) 0.028(10) 0.005(10) 0.048(10)
C1 0.159(9) 0.159(9) 0.160(9) 0.0010(14) -0.0005(14) -0.0002(14)

loop_
_atom_type_symbol
_atom_type_description
_atom_type_scat_dispersion_real
_atom_type_scat_dispersion_imag
_atom_type_scat_source
C C 0.0033 0.0016 'International Tables Vol C Tables 4.2.6.8 and 6.1.1.4'
H H 0.0000 0.0000 'International Tables Vol C Tables 4.2.6.8 and 6.1.1.4'
La La -0.2871 2.4523 'International Tables Vol C Tables 4.2.6.8 and 6.1.1.4'
N N 0.0061 0.0033 'International Tables Vol C Tables 4.2.6.8 and 6.1.1.4'
O O 0.0106 0.0060 'International Tables Vol C Tables 4.2.6.8 and 6.1.1.4'
Rb Rb -0.9393 2.9676 'International Tables Vol C Tables 4.2.6.8 and 6.1.1.4'

loop_
_geom_angle_atom_site_label_1
_geom_angle_atom_site_label_2
_geom_angle_atom_site_label_3
_geom_angle
_geom_angle_site_symmetry_1
_geom_angle_site_symmetry_3
_geom_angle_publ_flag
O3 La1 O3 112.13(13) 7_454 10_554 ?
O3 La1 O3 112.13(13) 7_454 . ?
O3 La1 O3 112.13(13) 10_554 . ?
O3 La1 O10 68.3(2) 7_454 . ?
O3 La1 O10 179.4(3) 10_554 . ?
O3 La1 O10 67.3(3) . . ?
O3 La1 O10 179.4(3) 7_454 10_554 ?
O3 La1 O10 67.3(3) 10_554 10_554 ?
O3 La1 O10 68.3(2) . 10_554 ?
O10 La1 O10 112.35(14) . 10_554 ?
O3 La1 O10 67.3(3) 7_454 7_454 ?
O3 La1 O10 68.3(2) 10_554 7_454 ?
O3 La1 O10 179.4(3) . 7_454 ?
O10 La1 O10 112.35(14) . 7_454 ?
O10 La1 O10 112.35(14) 10_554 7_454 ?
O3 La1 O6 68.2(2) 7_454 10_554 ?
O3 La1 O6 47.91(18) 10_554 10_554 ?
O3 La1 O6 113.5(2) . 10_554 ?
O10 La1 O6 132.25(18) . 10_554 ?
O10 La1 O6 111.2(2) 10_554 10_554 ?
O10 La1 O6 66.3(3) 7_454 10_554 ?
O3 La1 O6 47.91(18) 7_454 7_454 ?
O3 La1 O6 113.5(2) 10_554 7_454 ?
O3 La1 O6 68.2(2) . 7_454 ?
O10 La1 O6 66.3(3) . 7_454 ?
O10 La1 O6 132.25(18) 10_554 7_454 ?
O10 La1 O6 111.2(2) 7_454 7_454 ?
O6 La1 O6 70.3(3) 10_554 7_454 ?
O3 La1 O6 113.5(2) 7_454 . ?
O3 La1 O6 68.2(2) 10_554 . ?
O3 La1 O6 47.91(18) . . ?
O10 La1 O6 111.2(2) . . ?
O10 La1 O6 66.3(3) 10_554 . ?
O10 La1 O6 132.25(18) 7_454 . ?
O6 La1 O6 70.3(3) 10_554 . ?
O6 La1 O6 70.3(3) 7_454 . ?
O3 La1 O7 68.0(3) 7_454 7_454 ?
O3 La1 O7 110.39(19) 10_554 7_454 ?
O3 La1 O7 132.84(19) . 7_454 ?
O10 La1 O7 70.2(3) . 7_454 ?
O10 La1 O7 112.13(19) 10_554 7_454 ?
O10 La1 O7 47.03(17) 7_454 7_454 ?
O6 La1 O7 109.7(2) 10_554 7_454 ?
O6 La1 O7 111.44(19) 7_454 7_454 ?
O6 La1 O7 178.2(3) . 7_454 ?
O3 La1 O7 132.84(19) 7_454 10_554 ?
O3 La1 O7 68.0(3) 10_554 10_554 ?
O3 La1 O7 110.39(19) . 10_554 ?
O10 La1 O7 112.13(19) . 10_554 ?
O10 La1 O7 47.03(17) 10_554 10_554 ?
O10 La1 O7 70.2(3) 7_454 10_554 ?
O6 La1 O7 111.44(19) 10_554 10_554 ?
O6 La1 O7 178.2(3) 7_454 10_554 ?
O6 La1 O7 109.7(2) . 10_554 ?
O7 La1 O7 68.5(3) 7_454 10_554 ?
O3 La1 O7 110.39(19) 7_454 . ?
O3 La1 O7 132.84(19) 10_554 . ?
O3 La1 O7 68.0(3) . . ?
O10 La1 O7 47.03(17) . . ?
O10 La1 O7 70.2(3) 10_554 . ?
O10 La1 O7 112.13(19) 7_454 . ?
O6 La1 O7 178.2(3) 10_554 . ?
O6 La1 O7 109.7(2) 7_454 . ?
O6 La1 O7 111.44(19) . . ?
O7 La1 O7 68.5(3) 7_454 . ?
O7 La1 O7 68.5(3) 10_554 . ?
O2 Rb2 O2 29.1(6) 6 . ?
O2 Rb2 O2 29.1(6) 6 12_554 ?
O2 Rb2 O2 29.1(6) . 12_554 ?
O2 Rb2 O5 118.7(5) 6 6 ?
O2 Rb2 O5 120.0(5) . 6 ?
O2 Rb2 O5 145.9(4) 12_554 6 ?
O2 Rb2 O5 120.0(5) 6 12_554 ?
O2 Rb2 O5 145.9(4) . 12_554 ?
O2 Rb2 O5 118.7(5) 12_554 12_554 ?
O5 Rb2 O5 84.6(3) 6 12_554 ?
O2 Rb2 O5 145.9(4) 6 . ?
O2 Rb2 O5 118.7(5) . . ?
O2 Rb2 O5 120.0(5) 12_554 . ?
O5 Rb2 O5 84.6(3) 6 . ?
O5 Rb2 O5 84.6(3) 12_554 . ?
O2 Rb2 O9 83.5(5) 6 9 ?
O2 Rb2 O9 75.1(6) . 9 ?
O2 Rb2 O9 54.8(4) 12_554 9 ?
O5 Rb2 O9 156.5(3) 6 9 ?
O5 Rb2 O9 90.8(2) 12_554 9 ?
O5 Rb2 O9 72.1(3) . 9 ?
O2 Rb2 O9 75.1(6) 6 4 ?
O2 Rb2 O9 54.8(4) . 4 ?
O2 Rb2 O9 83.5(5) 12_554 4 ?
O5 Rb2 O9 72.1(3) 6 4 ?
O5 Rb2 O9 156.5(3) 12_554 4 ?
O5 Rb2 O9 90.8(2) . 4 ?
O9 Rb2 O9 109.69(19) 9 4 ?
O2 Rb2 O9 54.8(4) 6 7_554 ?
O2 Rb2 O9 83.5(5) . 7_554 ?
O2 Rb2 O9 75.1(6) 12_554 7_554 ?
O5 Rb2 O9 90.8(2) 6 7_554 ?
O5 Rb2 O9 72.1(3) 12_554 7_554 ?
O5 Rb2 O9 156.5(3) . 7_554 ?
O9 Rb2 O9 109.69(19) 9 7_554 ?
O9 Rb2 O9 109.69(19) 4 7_554 ?
O2 Rb2 O11 48.1(5) 6 6 ?
O2 Rb2 O11 57.4(6) . 6 ?
O2 Rb2 O11 75.8(5) 12_554 6 ?
O5 Rb2 O11 70.7(3) 6 6 ?
O5 Rb2 O11 120.0(5) 12_554 6 ?
O5 Rb2 O11 141.9(4) . 6 ?
O9 Rb2 O11 130.4(3) 9 6 ?
O9 Rb2 O11 54.6(5) 4 6 ?
O9 Rb2 O11 55.3(5) 7_554 6 ?
O2 Rb2 O11 57.4(6) 6 12_554 ?
O2 Rb2 O11 75.8(5) . 12_554 ?
O2 Rb2 O11 48.1(5) 12_554 12_554 ?
O5 Rb2 O11 141.9(4) 6 12_554 ?
O5 Rb2 O11 70.7(3) 12_554 12_554 ?
O5 Rb2 O11 120.0(5) . 12_554 ?
O9 Rb2 O11 55.3(5) 9 12_554 ?
O9 Rb2 O11 130.4(3) 4 12_554 ?
O9 Rb2 O11 54.6(5) 7_554 12_554 ?
O11 Rb2 O11 96.7(3) 6 12_554 ?
O2 Rb2 O11 75.8(5) 6 . ?
O2 Rb2 O11 48.1(5) . . ?
O2 Rb2 O11 57.4(6) 12_554 . ?
O5 Rb2 O11 120.0(5) 6 . ?
O5 Rb2 O11 141.9(4) 12_554 . ?
O5 Rb2 O11 70.7(3) . . ?
O9 Rb2 O11 54.6(5) 9 . ?
O9 Rb2 O11 55.3(5) 4 . ?
O9 Rb2 O11 130.4(3) 7_554 . ?
O11 Rb2 O11 96.7(3) 6 . ?
O11 Rb2 O11 96.7(3) 12_554 . ?
O2 Rb2 H11C 73.9 6 . ?
O2 Rb2 H11C 44.9 . . ?
O2 Rb2 H11C 61.7 12_554 . ?
O5 Rb2 H11C 108.8 6 . ?
O5 Rb2 H11C 154.0 12_554 . ?
O5 Rb2 H11C 74.9 . . ?
O9 Rb2 H11C 67.9 9 . ?
O9 Rb2 H11C 41.9 4 . ?
O9 Rb2 H11C 128.1 7_554 . ?
O11 Rb2 H11C 85.9 6 . ?
O11 Rb2 H11C 105.9 12_554 . ?
O11 Rb2 H11C 13.4 . . ?
N4 O3 La1 98.1(4) . . ?
N4 O5 Rb2 177.9(8) . . ?
N4 O6 La1 96.4(4) . . ?
N8 O7 La1 97.5(4) . . ?
N8 O9 Rb2 156.6(8) . 4_455 ?
N8 O10 La1 98.4(4) . . ?
O5 N4 O3 121.0(8) . . ?
O5 N4 O6 121.4(8) . . ?
O3 N4 O6 117.6(6) . . ?
O9 N8 O7 121.5(8) . . ?
O9 N8 O10 121.5(9) . . ?
O7 N8 O10 117.0(6) . . ?
C13 N9 C13 111.8(6) 9 5 ?
C13 N9 C13 111.8(6) 9 . ?
C13 N9 C13 111.8(6) 5 . ?
C13 N9 C15 107.0(7) 9 . ?
C13 N9 C15 107.0(7) 5 . ?
C13 N9 C15 107.0(7) . . ?
C14 O11 Rb2 122.0(15) . . ?
C14 O11 H11C 104.7 . . ?
Rb2 O11 H11C 58.4 . . ?
C14 C12 C14 109.0(6) 9 5 ?
C14 C12 C14 109.0(6) 9 . ?
C14 C12 C14 109.0(6) 5 . ?
C14 C12 H12A 109.9 9 . ?
C14 C12 H12A 109.9 5 . ?
C14 C12 H12A 109.9 . . ?
N9 C13 C14 109.4(9) . . ?
N9 C13 H13A 109.8 . . ?
C14 C13 H13A 109.8 . . ?
N9 C13 H13B 109.8 . . ?
C14 C13 H13B 109.8 . . ?
H13A C13 H13B 108.2 . . ?
O11 C14 C13 116.0(15) . . ?
O11 C14 C12 108.1(12) . . ?
C13 C14 C12 107.4(8) . . ?
O11 C14 H14A 111.3 . . ?
C13 C14 H14A 106.8 . . ?
C12 C14 H14A 106.8 . . ?
N9 C15 H15A 109.1 . . ?
N9 C15 H15A 109.120(2) . 5 ?
H15A C15 H15A 109.8 . 5 ?
N9 C15 H15A 109.120(2) . 9 ?
H15A C15 H15A 109.8 . 9 ?
H15A C15 H15A 109.8 5 9 ?
C1 C3 O2 157(2) 6 6 ?
C1 C3 C3 92.1(15) 6 12_554 ?
O2 C3 C3 87.2(11) 6 12_554 ?
C1 C3 C3 90.5(17) 6 6 ?
O2 C3 C3 69.3(14) 6 6 ?
C3 C3 C3 60.002(3) 12_554 6 ?
O2 O2 O2 59.999(1) 12_554 6 ?
O2 O2 C3 79.2(16) 12_554 12_554 ?
O2 O2 C3 101.2(12) 6 12_554 ?
O2 O2 Rb2 75.5(3) 12_554 . ?
O2 O2 Rb2 75.5(3) 6 . ?
C3 O2 Rb2 152.3(16) 12_554 . ?
C2 C1 C3 107(3) 12_554 12_554 ?
C2 C1 C1 97(3) 12_554 12_554 ?
C3 C1 C1 87.9(15) 12_554 12_554 ?
C2 C1 C1 152(2) 12_554 6 ?
C3 C1 C1 89.4(16) 12_554 6 ?
C1 C1 C1 60.001(1) 12_554 6 ?

loop_
_geom_bond_atom_site_label_1
_geom_bond_atom_site_label_2
_geom_bond_distance
_geom_bond_site_symmetry_2
_geom_bond_publ_flag
La1 O3 2.641(5) 7_454 ?
La1 O3 2.641(5) 10_554 ?
La1 O3 2.642(5) . ?
La1 O10 2.654(6) . ?
La1 O10 2.654(6) 10_554 ?
La1 O10 2.654(6) 7_454 ?
La1 O6 2.666(5) 10_554 ?
La1 O6 2.666(5) 7_454 ?
La1 O6 2.666(5) . ?
La1 O7 2.690(5) 7_454 ?
La1 O7 2.690(5) 10_554 ?
La1 O7 2.690(5) . ?
Rb2 O2 2.872(18) 6 ?
Rb2 O2 2.872(18) . ?
Rb2 O2 2.872(18) 12_554 ?
Rb2 O5 3.001(6) 6 ?
Rb2 O5 3.001(6) 12_554 ?
Rb2 O5 3.001(6) . ?
Rb2 O9 3.066(7) 9 ?
Rb2 O9 3.066(7) 4 ?
Rb2 O9 3.066(7) 7_554 ?
Rb2 O11 3.49(2) 6 ?
Rb2 O11 3.49(2) 12_554 ?
Rb2 O11 3.49(2) . ?
Rb2 H11C 3.1251 . ?
O3 N4 1.250(9) . ?
O5 N4 1.223(8) . ?
O6 N4 1.270(8) . ?
O7 N8 1.236(10) . ?
O9 N8 1.223(9) . ?
O10 N8 1.265(9) . ?
N9 C13 1.458(11) 9 ?
N9 C13 1.458(11) 5 ?
N9 C13 1.458(11) . ?
N9 C15 1.584(18) . ?
O11 C14 1.388(6) . ?
O11 H11C 0.8507 . ?
C12 C14 1.553(14) 9 ?
C12 C14 1.553(14) 5 ?
C12 C14 1.553(14) . ?
C12 H12A 0.9809 . ?
C13 C14 1.545(17) . ?
C13 H13A 0.9700 . ?
C13 H13B 0.9700 . ?
C14 H14A 0.9809 . ?
C15 H15A 0.9605 . ?
C15 H15A 0.9605 5 ?
C15 H15A 0.9605 9 ?
C2 C1 1.23(3) 6 ?
C3 C1 1.53(4) 6 ?
C3 O2 1.64(3) 6 ?
C3 C3 1.82(5) 12_554 ?
C3 C3 1.82(5) 6 ?
O2 O2 1.44(3) 12_554 ?
O2 O2 1.44(3) 6 ?
C1 C1 1.89(6) 12_554 ?
C1 C1 1.89(6) 6 ?

loop_
_geom_torsion_atom_site_label_1
_geom_torsion_atom_site_label_2
_geom_torsion_atom_site_label_3
_geom_torsion_atom_site_label_4
_geom_torsion
_geom_torsion_site_symmetry_1
_geom_torsion_site_symmetry_2
_geom_torsion_site_symmetry_3
_geom_torsion_site_symmetry_4
_geom_torsion_publ_flag
La1 O3 N4 O5 176.6(7) . . . . ?
La1 O3 N4 O6 -1.5(8) . . . . ?
La1 O6 N4 O5 -176.6(7) . . . . ?
La1 O6 N4 O3 1.5(8) . . . . ?
Rb2 O9 N8 O7 -29(2) 4_455 . . . ?
Rb2 O9 N8 O10 152.6(15) 4_455 . . . ?
La1 O7 N8 O9 -176.6(8) . . . . ?
La1 O7 N8 O10 1.6(8) . . . . ?
La1 O10 N8 O9 176.6(8) . . . . ?
La1 O10 N8 O7 -1.6(8) . . . . ?
C13 N9 C13 C14 -60.7(11) 9 . . . ?
C13 N9 C13 C14 65.6(11) 5 . . . ?
C15 N9 C13 C14 -177.6(7) . . . . ?
Rb2 O11 C14 C13 86.6(18) . . . . ?
Rb2 O11 C14 C12 -152.8(10) . . . . ?
N9 C13 C14 O11 117.1(17) . . . . ?
N9 C13 C14 C12 -3.9(11) . . . . ?
C14 C12 C14 O11 -64(2) 9 . . . ?
C14 C12 C14 O11 177.0(15) 5 . . . ?
C14 C12 C14 C13 61.7(9) 9 . . . ?
C14 C12 C14 C13 -57.1(10) 5 . . . ?
